data_7122210
loop_
_publ_author_name
'Wang, Zhe-Hao'
'Zhang, Huan-Huan'
'Xu, Peng-Fei'
'Luo, Yong-Chun'

_publ_section_title
;
 Synthesis of five-membered cyclic nitrones based on the Lewis
 acid-catalysed [3+2]-annulation reaction of donor-acceptor cyclopropanes
 with 1,4,2-dioxazoles.
;
_journal_issue 72
_journal_name_full 'Chemical communications (Cambridge, England)'
_journal_page_first 10128
_journal_page_last 10131
_journal_paper_doi 10.1039/c8cc04656e
_journal_volume 54
_journal_year 2018
_chemical_absolute_configuration ad
_chemical_formula_moiety 'C20 H19 N O5'
_chemical_formula_sum 'C20 H19 N O5'
_chemical_formula_weight 353.36
_space_group_crystal_system monoclinic
_space_group_IT_number 4
_space_group_name_Hall 'P 2yb'
_space_group_name_H-M_alt 'P 1 21 1'
_symmetry_space_group_name_Hall 'P 2yb'
_symmetry_space_group_name_H-M 'P 1 21 1'
_atom_sites_solution_hydrogens geom
_atom_sites_solution_primary direct
_atom_sites_solution_secondary difmap
_audit_creation_date 2018-07-23
_audit_creation_method
;
Olex2 1.2
(compiled 2017.03.28 svn.r3405 for OlexSys, GUI svn.r5337)
;
_audit_update_record
;
2018-07-23 deposited with the CCDC.
2018-08-21 downloaded from the CCDC.
;
_cell_angle_alpha 90.00
_cell_angle_beta 106.079(3)
_cell_angle_gamma 90.00
_cell_formula_units_Z 2
_cell_length_a 8.2648(2)
_cell_length_b 10.1169(2)
_cell_length_c 10.9096(3)
_cell_measurement_reflns_used 2809
_cell_measurement_temperature 173.00(10)
_cell_measurement_theta_max 69.7450
_cell_measurement_theta_min 4.3640
_cell_volume 876.51(4)
_computing_cell_refinement
;
CrysAlisPro, Agilent Technologies,
Version 1.171.36.28 (release 01-02-2013 CrysAlis171 .NET)
(compiled Feb  1 2013,16:14:44)
;
_computing_data_collection
;
CrysAlisPro, Agilent Technologies,
Version 1.171.36.28 (release 01-02-2013 CrysAlis171 .NET)
(compiled Feb  1 2013,16:14:44)
;
_computing_data_reduction
;
CrysAlisPro, Agilent Technologies,
Version 1.171.36.28 (release 01-02-2013 CrysAlis171 .NET)
(compiled Feb  1 2013,16:14:44)
;
_computing_molecular_graphics 'Olex2 (Dolomanov et al., 2009)'
_computing_publication_material 'Olex2 (Dolomanov et al., 2009)'
_computing_structure_refinement 'ShelXL (Sheldrick, 2015)'
_computing_structure_solution 'ShelXS (Sheldrick, 2008)'
_diffrn_ambient_temperature 173.00(10)
_diffrn_detector_area_resol_mean 16.0733
_diffrn_measured_fraction_theta_full 0.974
_diffrn_measured_fraction_theta_max 0.974
_diffrn_measurement_details
;
#__ type_ start__ end____ width___ exp.time_
  1 omega  -85.00  -42.00   1.0000    1.0000
omega____ theta____ kappa____ phi______ frames
    -       -8.5000  178.0000   30.0000 43

#__ type_ start__ end____ width___ exp.time_
  2 omega  -26.00    1.00   1.0000    1.0000
omega____ theta____ kappa____ phi______ frames
    -       -8.5000  111.0000 -150.0000 27

#__ type_ start__ end____ width___ exp.time_
  3 omega  -74.00  -47.00   1.0000    1.0000
omega____ theta____ kappa____ phi______ frames
    -       -8.5000  178.0000  -90.0000 27

#__ type_ start__ end____ width___ exp.time_
  4 omega  -86.00  -43.00   1.0000    1.0000
omega____ theta____ kappa____ phi______ frames
    -       -8.5000  178.0000  150.0000 43

#__ type_ start__ end____ width___ exp.time_
  5 omega   32.00  118.00   1.0000    1.0000
omega____ theta____ kappa____ phi______ frames
    -       54.0000   57.0000  120.0000 86

#__ type_ start__ end____ width___ exp.time_
  6 omega   48.00   74.00   1.0000    1.0000
omega____ theta____ kappa____ phi______ frames
    -       54.0000   57.0000 -150.0000 26

#__ type_ start__ end____ width___ exp.time_
  7 omega   79.00  121.00   1.0000    1.0000
omega____ theta____ kappa____ phi______ frames
    -       54.0000   57.0000 -150.0000 42

#__ type_ start__ end____ width___ exp.time_
  8 omega   42.00   96.00   1.0000    1.0000
omega____ theta____ kappa____ phi______ frames
    -      108.0000  -50.0000   60.0000 54

#__ type_ start__ end____ width___ exp.time_
  9 omega   38.00   82.00   1.0000    1.0000
omega____ theta____ kappa____ phi______ frames
    -      108.0000  -38.0000 -150.0000 44

#__ type_ start__ end____ width___ exp.time_
 10 omega   55.00  102.00   1.0000    1.0000
omega____ theta____ kappa____ phi______ frames
    -      108.0000  -50.0000    0.0000 47

#__ type_ start__ end____ width___ exp.time_
 11 omega   37.00   89.00   1.0000    1.0000
omega____ theta____ kappa____ phi______ frames
    -      108.0000  -25.0000  150.0000 52

#__ type_ start__ end____ width___ exp.time_
 12 omega  100.00  175.00   1.0000    1.0000
omega____ theta____ kappa____ phi______ frames
    -      108.0000  111.0000  120.0000 75

#__ type_ start__ end____ width___ exp.time_
 13 omega   65.00   91.00   1.0000    1.0000
omega____ theta____ kappa____ phi______ frames
    -      108.0000  178.0000  150.0000 26

#__ type_ start__ end____ width___ exp.time_
 14 omega   40.00   84.00   1.0000    1.0000
omega____ theta____ kappa____ phi______ frames
    -      108.0000  -25.0000 -120.0000 44

#__ type_ start__ end____ width___ exp.time_
 15 omega   49.00   91.00   1.0000    1.0000
omega____ theta____ kappa____ phi______ frames
    -      108.0000  -25.0000   90.0000 42

#__ type_ start__ end____ width___ exp.time_
 16 omega   61.00  156.00   1.0000    1.0000
omega____ theta____ kappa____ phi______ frames
    -      108.0000  -12.0000  -60.0000 95

#__ type_ start__ end____ width___ exp.time_
 17 omega  121.00  162.00   1.0000    1.0000
omega____ theta____ kappa____ phi______ frames
    -      108.0000   25.0000   60.0000 41

#__ type_ start__ end____ width___ exp.time_
 18 omega  -79.00   15.00   1.0000    1.0000
omega____ theta____ kappa____ phi______ frames
    -       -8.5000  -50.0000   30.0000 94

#__ type_ start__ end____ width___ exp.time_
 19 omega  -81.00   19.00   1.0000    1.0000
omega____ theta____ kappa____ phi______ frames
    -       -8.5000  -38.0000  -90.0000 100

#__ type_ start__ end____ width___ exp.time_
 20 omega  -79.00   15.00   1.0000    1.0000
omega____ theta____ kappa____ phi______ frames
    -       -8.5000  -50.0000 -171.0000 94

#__ type_ start__ end____ width___ exp.time_
 21 omega   23.00  112.00   1.0000    1.0000
omega____ theta____ kappa____ phi______ frames
    -       54.0000 -125.0000  -30.0000 89

#__ type_ start__ end____ width___ exp.time_
 22 omega  -20.00    5.00   1.0000    1.0000
omega____ theta____ kappa____ phi______ frames
    -       54.0000  -19.0000   60.0000 25
;
_diffrn_measurement_device_type 'SuperNova, Dual, Cu at zero, Eos'
_diffrn_measurement_method '\w scans'
_diffrn_orient_matrix_UB_11 -0.0417994000
_diffrn_orient_matrix_UB_12 0.0138205000
_diffrn_orient_matrix_UB_13 -0.1460823000
_diffrn_orient_matrix_UB_21 -0.1473548000
_diffrn_orient_matrix_UB_22 0.0927412000
_diffrn_orient_matrix_UB_23 0.0008219000
_diffrn_orient_matrix_UB_31 0.1191062000
_diffrn_orient_matrix_UB_32 0.1199508000
_diffrn_orient_matrix_UB_33 0.0162781000
_diffrn_radiation_monochromator mirror
_diffrn_radiation_type CuK\a
_diffrn_radiation_wavelength 1.54184
_diffrn_reflns_av_R_equivalents 0.0156
_diffrn_reflns_av_unetI/netI 0.0237
_diffrn_reflns_limit_h_max 9
_diffrn_reflns_limit_h_min -8
_diffrn_reflns_limit_k_max 12
_diffrn_reflns_limit_k_min -9
_diffrn_reflns_limit_l_max 12
_diffrn_reflns_limit_l_min -12
_diffrn_reflns_number 3576
_diffrn_reflns_theta_full 66.54
_diffrn_reflns_theta_max 66.54
_diffrn_reflns_theta_min 5.57
_diffrn_source 'SuperNova (Cu) X-ray Source'
_exptl_absorpt_coefficient_mu 0.799
_exptl_absorpt_correction_T_max 1.00000
_exptl_absorpt_correction_T_min 0.76697
_exptl_absorpt_correction_type multi-scan
_exptl_absorpt_process_details
;
CrysAlisPro, Agilent Technologies,
Version 1.171.36.28 (release 01-02-2013 CrysAlis171 .NET)
(compiled Feb  1 2013,16:14:44)
Empirical absorption correction using spherical harmonics,
 implemented in SCALE3 ABSPACK scaling algorithm.
;
_exptl_crystal_colour 'clear light colourless'
_exptl_crystal_colour_lustre clear
_exptl_crystal_colour_modifier light
_exptl_crystal_colour_primary colourless
_exptl_crystal_density_diffrn 1.339
_exptl_crystal_density_method 'not measured'
_exptl_crystal_description block
_exptl_crystal_F_000 372
_exptl_crystal_size_max 0.19
_exptl_crystal_size_mid 0.15
_exptl_crystal_size_min 0.14
_refine_diff_density_max 0.163
_refine_diff_density_min -0.195
_refine_diff_density_rms 0.035
_refine_ls_abs_structure_details 'Flack H D (1983), Acta Cryst. A39, 876-881'
_refine_ls_abs_structure_Flack 0.00(18)
_refine_ls_extinction_method none
_refine_ls_goodness_of_fit_ref 1.067
_refine_ls_hydrogen_treatment constr
_refine_ls_matrix_type full
_refine_ls_number_parameters 237
_refine_ls_number_reflns 2269
_refine_ls_number_restraints 1
_refine_ls_restrained_S_all 1.067
_refine_ls_R_factor_all 0.0286
_refine_ls_R_factor_gt 0.0283
_refine_ls_shift/su_max 0.000
_refine_ls_shift/su_mean 0.000
_refine_ls_structure_factor_coef Fsqd
_refine_ls_weighting_details 'calc w=1/[\s^2^(Fo^2^)+(0.0486P)^2^+0.0687P] where P=(Fo^2^+2Fc^2^)/3'
_refine_ls_weighting_scheme calc
_refine_ls_wR_factor_gt 0.0741
_refine_ls_wR_factor_ref 0.0747
_reflns_number_gt 2242
_reflns_number_total 2269
_reflns_threshold_expression >2sigma(I)
_cod_data_source_file c8cc04656e3.cif
_cod_data_source_block luoych_0720
_cod_depositor_comments 'Adding full bibliography for 7122210--7122211.cif.'
_cod_database_code 7122210
_reflns_odcompleteness_completeness 97.48
_reflns_odcompleteness_iscentric 1
_reflns_odcompleteness_theta 66.97
_olex2_refinement_description
;
1. Fixed Uiso
 At 1.2 times of:
  All C(H) groups, All C(H,H) groups
 At 1.5 times of:
  All C(H,H,H) groups
2.a Ternary CH refined with riding coordinates:
 C4(H4)
2.b Secondary CH2 refined with riding coordinates:
 C3(H3A,H3B)
2.c Aromatic/amide H refined with riding coordinates:
 C6(H6), C7(H7), C8(H8), C9(H9), C10(H10), C16(H16), C17(H17), C18(H18),
 C19(H19), C20(H20)
2.d Idealised Me refined as rotating group:
 C12(H12A,H12B,H12C), C14(H14A,H14B,H14C)
;
_olex2_date_sample_data_collection 2018-07-23
_olex2_submission_special_instructions 'No special instructions were received'

loop_
_space_group_symop_id
_space_group_symop_operation_xyz
1 'x, y, z'
2 '-x, y+1/2, -z'

loop_
_atom_site_label
_atom_site_type_symbol
_atom_site_fract_x
_atom_site_fract_y
_atom_site_fract_z
_atom_site_U_iso_or_equiv
_atom_site_adp_type
_atom_site_occupancy
_atom_site_calc_flag
_atom_site_refinement_flags_posn
O1 O 0.44989(15) 0.12263(14) 0.53766(11) 0.0292(3) Uani 1 d .
O2 O 0.10047(19) -0.29261(14) 0.25914(17) 0.0430(4) Uani 1 d .
O3 O 0.29903(16) -0.14880(13) 0.24652(12) 0.0294(3) Uani 1 d .
O4 O -0.14192(15) 0.00212(13) 0.39305(13) 0.0318(3) Uani 1 d .
O5 O -0.15320(17) -0.08832(16) 0.20406(13) 0.0429(4) Uani 1 d .
N1 N 0.33247(16) 0.03759(15) 0.49543(13) 0.0210(3) Uani 1 d .
C1 C 0.21204(19) 0.04230(17) 0.38749(15) 0.0195(3) Uani 1 d .
C2 C 0.1127(2) -0.08517(16) 0.36825(15) 0.0200(3) Uani 1 d .
C3 C 0.1553(2) -0.14097(19) 0.50580(16) 0.0255(4) Uani 1 d .
H3A H 0.0732 -0.1120 0.5487 0.031 Uiso 1 calc R
H3B H 0.1575 -0.2368 0.5050 0.031 Uiso 1 calc R
C4 C 0.3294(2) -0.08532(17) 0.57182(15) 0.0220(3) Uani 1 d .
H4 H 0.4169 -0.1469 0.5627 0.026 Uiso 1 calc R
C5 C 0.17809(19) 0.15795(18) 0.30485(16) 0.0218(3) Uani 1 d .
C6 C 0.1128(2) 0.1455(2) 0.17275(18) 0.0305(4) Uani 1 d .
H6 H 0.0984 0.0622 0.1352 0.037 Uiso 1 calc R
C7 C 0.0695(3) 0.2581(2) 0.0975(2) 0.0390(5) Uani 1 d .
H7 H 0.0272 0.2498 0.0095 0.047 Uiso 1 calc R
C8 C 0.0890(3) 0.3819(2) 0.1526(2) 0.0420(5) Uani 1 d .
H8 H 0.0593 0.4568 0.1020 0.050 Uiso 1 calc R
C9 C 0.1529(3) 0.3945(2) 0.2836(2) 0.0400(5) Uani 1 d .
H9 H 0.1649 0.4778 0.3210 0.048 Uiso 1 calc R
C10 C 0.1984(2) 0.28405(19) 0.35810(19) 0.0290(4) Uani 1 d .
H10 H 0.2437 0.2936 0.4457 0.035 Uiso 1 calc R
C11 C 0.1674(2) -0.18730(16) 0.28379(17) 0.0233(4) Uani 1 d .
C12 C 0.3677(3) -0.2485(2) 0.1779(2) 0.0367(5) Uani 1 d .
H12A H 0.2876 -0.2665 0.0973 0.055 Uiso 1 calc GR
H12B H 0.3902 -0.3282 0.2275 0.055 Uiso 1 calc GR
H12C H 0.4703 -0.2162 0.1638 0.055 Uiso 1 calc GR
C13 C -0.0763(2) -0.05949(17) 0.31001(16) 0.0238(4) Uani 1 d .
C14 C -0.3199(2) 0.0339(3) 0.3457(3) 0.0506(6) Uani 1 d .
H14A H -0.3368 0.0939 0.2752 0.076 Uiso 1 calc GR
H14B H -0.3575 0.0744 0.4126 0.076 Uiso 1 calc GR
H14C H -0.3829 -0.0456 0.3182 0.076 Uiso 1 calc GR
C15 C 0.3562(2) -0.05049(18) 0.71041(15) 0.0232(4) Uani 1 d .
C16 C 0.4808(2) -0.1129(2) 0.80444(17) 0.0283(4) Uani 1 d .
H16 H 0.5462 -0.1787 0.7824 0.034 Uiso 1 calc R
C17 C 0.5079(3) -0.0772(2) 0.93150(18) 0.0371(5) Uani 1 d .
H17 H 0.5914 -0.1190 0.9945 0.045 Uiso 1 calc R
C18 C 0.4109(2) 0.0204(2) 0.96416(17) 0.0378(5) Uani 1 d .
H18 H 0.4302 0.0449 1.0491 0.045 Uiso 1 calc R
C19 C 0.2853(2) 0.0817(2) 0.87136(18) 0.0325(4) Uani 1 d .
H19 H 0.2192 0.1466 0.8940 0.039 Uiso 1 calc R
C20 C 0.2580(2) 0.0466(2) 0.74480(17) 0.0278(4) Uani 1 d .
H20 H 0.1735 0.0881 0.6823 0.033 Uiso 1 calc R

loop_
_atom_site_aniso_label
_atom_site_aniso_U_11
_atom_site_aniso_U_22
_atom_site_aniso_U_33
_atom_site_aniso_U_23
_atom_site_aniso_U_13
_atom_site_aniso_U_12
O1 0.0263(6) 0.0355(7) 0.0255(6) -0.0031(6) 0.0064(5) -0.0122(5)
O2 0.0391(8) 0.0255(8) 0.0689(11) -0.0141(7) 0.0227(8) -0.0050(6)
O3 0.0362(7) 0.0237(7) 0.0334(7) -0.0019(5) 0.0182(5) 0.0019(5)
O4 0.0235(6) 0.0364(8) 0.0371(7) -0.0085(6) 0.0108(5) 0.0022(5)
O5 0.0324(7) 0.0543(10) 0.0333(7) -0.0150(7) -0.0054(6) 0.0086(6)
N1 0.0203(6) 0.0243(8) 0.0197(6) -0.0011(6) 0.0075(5) -0.0025(6)
C1 0.0211(7) 0.0209(8) 0.0180(7) -0.0015(6) 0.0078(6) 0.0003(6)
C2 0.0204(8) 0.0186(8) 0.0206(8) 0.0010(7) 0.0049(6) -0.0009(6)
C3 0.0281(9) 0.0259(10) 0.0212(8) 0.0047(7) 0.0045(7) -0.0066(7)
C4 0.0221(8) 0.0231(9) 0.0206(8) 0.0021(7) 0.0058(6) 0.0015(7)
C5 0.0204(7) 0.0229(9) 0.0243(8) 0.0028(7) 0.0100(6) 0.0014(7)
C6 0.0354(9) 0.0309(11) 0.0245(9) 0.0029(8) 0.0070(7) 0.0058(8)
C7 0.0379(11) 0.0479(13) 0.0319(10) 0.0156(10) 0.0104(8) 0.0117(9)
C8 0.0421(11) 0.0371(13) 0.0530(13) 0.0221(10) 0.0235(10) 0.0164(9)
C9 0.0485(12) 0.0219(10) 0.0577(13) 0.0052(10) 0.0281(11) 0.0062(9)
C10 0.0335(10) 0.0258(10) 0.0333(10) 0.0003(8) 0.0185(8) 0.0017(8)
C11 0.0251(8) 0.0180(9) 0.0254(9) -0.0005(7) 0.0046(7) 0.0021(7)
C12 0.0453(11) 0.0305(11) 0.0405(11) -0.0031(9) 0.0225(9) 0.0098(9)
C13 0.0240(8) 0.0208(9) 0.0264(8) -0.0016(7) 0.0069(7) -0.0009(6)
C14 0.0233(10) 0.0590(15) 0.0696(16) -0.0171(13) 0.0132(10) 0.0049(10)
C15 0.0199(8) 0.0294(10) 0.0201(8) 0.0031(7) 0.0053(6) -0.0022(7)
C16 0.0239(8) 0.0345(11) 0.0265(8) 0.0064(8) 0.0071(7) 0.0016(7)
C17 0.0334(10) 0.0509(13) 0.0236(9) 0.0127(9) 0.0024(7) 0.0017(9)
C18 0.0422(11) 0.0516(13) 0.0202(8) -0.0019(9) 0.0099(8) -0.0071(9)
C19 0.0338(9) 0.0366(11) 0.0308(9) -0.0021(8) 0.0149(8) -0.0011(8)
C20 0.0249(8) 0.0329(10) 0.0258(8) 0.0032(8) 0.0075(7) 0.0021(7)

loop_
_atom_type_symbol
_atom_type_description
_atom_type_scat_dispersion_real
_atom_type_scat_dispersion_imag
_atom_type_scat_source
C C 0.0181 0.0091 'International Tables Vol C Tables 4.2.6.8 and 6.1.1.4'
H H 0.0000 0.0000 'International Tables Vol C Tables 4.2.6.8 and 6.1.1.4'
N N 0.0311 0.0180 'International Tables Vol C Tables 4.2.6.8 and 6.1.1.4'
O O 0.0492 0.0322 'International Tables Vol C Tables 4.2.6.8 and 6.1.1.4'

loop_
_geom_angle_atom_site_label_1
_geom_angle_atom_site_label_2
_geom_angle_atom_site_label_3
_geom_angle
C11 O3 C12 115.08(15)
C13 O4 C14 115.11(15)
O1 N1 C1 127.34(15)
O1 N1 C4 118.91(13)
C1 N1 C4 113.72(14)
N1 C1 C2 109.90(14)
N1 C1 C5 123.48(16)
C5 C1 C2 126.54(14)
C1 C2 C3 101.97(13)
C1 C2 C11 114.80(13)
C1 C2 C13 111.33(13)
C11 C2 C3 108.11(14)
C11 C2 C13 107.48(13)
C13 C2 C3 113.20(13)
C2 C3 H3A 110.8
C2 C3 H3B 110.8
H3A C3 H3B 108.9
C4 C3 C2 104.71(13)
C4 C3 H3A 110.8
C4 C3 H3B 110.8
N1 C4 C3 101.66(13)
N1 C4 H4 110.1
N1 C4 C15 110.04(14)
C3 C4 H4 110.1
C15 C4 C3 114.61(13)
C15 C4 H4 110.1
C6 C5 C1 121.28(16)
C10 C5 C1 119.84(15)
C10 C5 C6 118.70(17)
C5 C6 H6 120.1
C7 C6 C5 119.82(19)
C7 C6 H6 120.1
C6 C7 H7 119.8
C8 C7 C6 120.41(19)
C8 C7 H7 119.8
C7 C8 H8 120.1
C7 C8 C9 119.88(19)
C9 C8 H8 120.1
C8 C9 H9 120.0
C10 C9 C8 120.0(2)
C10 C9 H9 120.0
C5 C10 H10 119.4
C9 C10 C5 121.16(18)
C9 C10 H10 119.4
O2 C11 O3 124.21(17)
O2 C11 C2 122.72(16)
O3 C11 C2 113.01(14)
O3 C12 H12A 109.5
O3 C12 H12B 109.5
O3 C12 H12C 109.5
H12A C12 H12B 109.5
H12A C12 H12C 109.5
H12B C12 H12C 109.5
O4 C13 C2 110.89(14)
O5 C13 O4 124.48(16)
O5 C13 C2 124.61(15)
O4 C14 H14A 109.5
O4 C14 H14B 109.5
O4 C14 H14C 109.5
H14A C14 H14B 109.5
H14A C14 H14C 109.5
H14B C14 H14C 109.5
C16 C15 C4 120.48(16)
C16 C15 C20 119.43(16)
C20 C15 C4 120.08(15)
C15 C16 H16 120.0
C15 C16 C17 120.00(19)
C17 C16 H16 120.0
C16 C17 H17 120.0
C18 C17 C16 119.99(18)
C18 C17 H17 120.0
C17 C18 H18 119.8
C17 C18 C19 120.35(18)
C19 C18 H18 119.8
C18 C19 H19 120.1
C18 C19 C20 119.89(18)
C20 C19 H19 120.1
C15 C20 H20 119.8
C19 C20 C15 120.34(17)
C19 C20 H20 119.8

loop_
_geom_bond_atom_site_label_1
_geom_bond_atom_site_label_2
_geom_bond_distance
O1 N1 1.2832(18)
O2 C11 1.196(2)
O3 C11 1.321(2)
O3 C12 1.461(2)
O4 C13 1.333(2)
O4 C14 1.454(2)
O5 C13 1.191(2)
N1 C1 1.316(2)
N1 C4 1.501(2)
C1 C2 1.512(2)
C1 C5 1.456(2)
C2 C3 1.550(2)
C2 C11 1.533(2)
C2 C13 1.537(2)
C3 H3A 0.9700
C3 H3B 0.9700
C3 C4 1.527(2)
C4 H4 0.9800
C4 C15 1.508(2)
C5 C6 1.398(2)
C5 C10 1.393(3)
C6 H6 0.9300
C6 C7 1.391(3)
C7 H7 0.9300
C7 C8 1.379(4)
C8 H8 0.9300
C8 C9 1.385(3)
C9 H9 0.9300
C9 C10 1.371(3)
C10 H10 0.9300
C12 H12A 0.9600
C12 H12B 0.9600
C12 H12C 0.9600
C14 H14A 0.9600
C14 H14B 0.9600
C14 H14C 0.9600
C15 C16 1.388(2)
C15 C20 1.390(3)
C16 H16 0.9300
C16 C17 1.390(3)
C17 H17 0.9300
C17 C18 1.379(3)
C18 H18 0.9300
C18 C19 1.381(3)
C19 H19 0.9300
C19 C20 1.382(3)
C20 H20 0.9300

loop_
_geom_torsion_atom_site_label_1
_geom_torsion_atom_site_label_2
_geom_torsion_atom_site_label_3
_geom_torsion_atom_site_label_4
_geom_torsion
O1 N1 C1 C2 173.57(14)
O1 N1 C1 C5 -9.4(2)
O1 N1 C4 C3 168.11(14)
O1 N1 C4 C15 46.25(18)
N1 C1 C2 C3 20.22(16)
N1 C1 C2 C11 -96.39(16)
N1 C1 C2 C13 141.22(14)
N1 C1 C5 C6 149.42(16)
N1 C1 C5 C10 -35.5(2)
N1 C4 C15 C16 -127.27(17)
N1 C4 C15 C20 51.5(2)
C1 N1 C4 C3 -13.86(17)
C1 N1 C4 C15 -135.72(14)
C1 C2 C3 C4 -27.80(16)
C1 C2 C11 O2 -179.60(18)
C1 C2 C11 O3 3.1(2)
C1 C2 C13 O4 -68.74(17)
C1 C2 C13 O5 109.9(2)
C1 C5 C6 C7 175.00(16)
C1 C5 C10 C9 -173.98(17)
C2 C1 C5 C6 -34.1(2)
C2 C1 C5 C10 140.97(16)
C2 C3 C4 N1 25.30(16)
C2 C3 C4 C15 143.94(15)
C3 C2 C11 O2 67.4(2)
C3 C2 C11 O3 -109.94(15)
C3 C2 C13 O4 45.44(19)
C3 C2 C13 O5 -135.96(19)
C3 C4 C15 C16 118.93(18)
C3 C4 C15 C20 -62.3(2)
C4 N1 C1 C2 -4.27(18)
C4 N1 C1 C5 172.76(14)
C4 C15 C16 C17 177.99(17)
C4 C15 C20 C19 -178.06(16)
C5 C1 C2 C3 -156.69(15)
C5 C1 C2 C11 86.70(19)
C5 C1 C2 C13 -35.7(2)
C5 C6 C7 C8 -0.7(3)
C6 C5 C10 C9 1.2(2)
C6 C7 C8 C9 0.4(3)
C7 C8 C9 C10 0.7(3)
C8 C9 C10 C5 -1.5(3)
C10 C5 C6 C7 -0.1(2)
C11 C2 C3 C4 93.56(16)
C11 C2 C13 O4 164.75(14)
C11 C2 C13 O5 -16.7(2)
C12 O3 C11 O2 -3.8(3)
C12 O3 C11 C2 173.42(15)
C13 C2 C3 C4 -147.50(15)
C13 C2 C11 O2 -55.2(2)
C13 C2 C11 O3 127.54(15)
C14 O4 C13 O5 -0.1(3)
C14 O4 C13 C2 178.53(18)
C15 C16 C17 C18 0.0(3)
C16 C15 C20 C19 0.7(3)
C16 C17 C18 C19 0.8(3)
C17 C18 C19 C20 -0.9(3)
C18 C19 C20 C15 0.1(3)
C20 C15 C16 C17 -0.8(3)
